data_7106229
loop_
_publ_author_name
'Cecile Givelet'
'Junling Sun'
'Di Xu'
'Thomas J. Emge'
'Ashwini Dhokte'
'Ralf Warmuth'

_publ_section_title
;
 Templated dynamic cryptophane formation in water
;
_journal_name_full Chem.Commun.
_journal_page_first 4511
_journal_paper_doi 10.1039/c1cc10510h
_journal_volume 47
_journal_year 2011
_chemical_formula_moiety 'N6 O6 C60 H60, 6(C H2 CL2)'
_chemical_formula_sum 'C66 H72 Cl12 N6 O6'
_chemical_formula_weight 1470.70
_chemical_name_systematic
;
?
;
_space_group_IT_number 155
_symmetry_cell_setting rhombohedral
_symmetry_space_group_name_Hall 'R 3 2"'
_symmetry_space_group_name_H-M 'R 3 2 :H'
_atom_sites_solution_hydrogens geom
_atom_sites_solution_primary direct
_atom_sites_solution_secondary difmap
_audit_creation_method SHELXL-97
_cell_angle_alpha 90.00
_cell_angle_beta 90.00
_cell_angle_gamma 120.00
_cell_formula_units_Z 3
_cell_length_a 16.2073(7)
_cell_length_b 16.2073(7)
_cell_length_c 23.4757(18)
_cell_measurement_reflns_used 3391
_cell_measurement_temperature 100(2)
_cell_measurement_theta_max 30.47
_cell_measurement_theta_min 2.26
_cell_volume 5340.4(5)
_computing_cell_refinement 'Bruker SMART'
_computing_data_collection 'Bruker SMART'
_computing_data_reduction 'Bruker SAINT'
_computing_molecular_graphics 'Bruker SHELXTL'
_computing_publication_material 'Bruker SHELXTL'
_computing_structure_refinement 'SHELXL-97 (Sheldrick, 2008)'
_computing_structure_solution 'SHELXS-97 (Sheldrick, 2008)'
_diffrn_ambient_temperature 100(2)
_diffrn_measured_fraction_theta_full 0.962
_diffrn_measured_fraction_theta_max 0.962
_diffrn_measurement_device_type 'CCD area detector'
_diffrn_measurement_method 'phi and omega scans'
_diffrn_radiation_monochromator graphite
_diffrn_radiation_source 'fine-focus sealed tube'
_diffrn_radiation_type MoK\a
_diffrn_radiation_wavelength 0.71073
_diffrn_reflns_av_R_equivalents 0.0254
_diffrn_reflns_av_sigmaI/netI 0.0382
_diffrn_reflns_limit_h_max 23
_diffrn_reflns_limit_h_min -18
_diffrn_reflns_limit_k_max 23
_diffrn_reflns_limit_k_min -22
_diffrn_reflns_limit_l_max 30
_diffrn_reflns_limit_l_min -21
_diffrn_reflns_number 7840
_diffrn_reflns_theta_full 30.54
_diffrn_reflns_theta_max 30.54
_diffrn_reflns_theta_min 2.26
_exptl_absorpt_coefficient_mu 0.520
_exptl_absorpt_correction_T_max 0.964
_exptl_absorpt_correction_T_min 0.885
_exptl_absorpt_correction_type multi-scan
_exptl_absorpt_process_details 'Bruker SAINT (SADABS)'
_exptl_crystal_colour colourless
_exptl_crystal_density_diffrn 1.372
_exptl_crystal_density_method 'not measured'
_exptl_crystal_description lathe
_exptl_crystal_F_000 2286
_exptl_crystal_size_max 0.24
_exptl_crystal_size_mid 0.15
_exptl_crystal_size_min 0.07
_refine_diff_density_max 0.680
_refine_diff_density_min -0.582
_refine_diff_density_rms 0.057
_refine_ls_abs_structure_details 'Flack H D (1983), Acta Cryst. A39, 876-881'
_refine_ls_abs_structure_Flack 0.02(10)
_refine_ls_extinction_method none
_refine_ls_goodness_of_fit_ref 1.004
_refine_ls_hydrogen_treatment constr
_refine_ls_matrix_type full
_refine_ls_number_parameters 163
_refine_ls_number_reflns 3444
_refine_ls_number_restraints 6
_refine_ls_restrained_S_all 1.009
_refine_ls_R_factor_all 0.0772
_refine_ls_R_factor_gt 0.0564
_refine_ls_shift/su_max 0.000
_refine_ls_shift/su_mean 0.000
_refine_ls_structure_factor_coef Fsqd
_refine_ls_weighting_details 'calc w=1/[\s^2^(Fo^2^)+(0.0500P)^2^+11.0000P] where P=(Fo^2^+2Fc^2^)/3'
_refine_ls_weighting_scheme calc
_refine_ls_wR_factor_gt 0.1213
_refine_ls_wR_factor_ref 0.1327
_reflns_number_gt 2666
_reflns_number_total 3444
_reflns_threshold_expression >2sigma(I)
_cod_data_source_file c1cc10510h.txt
_cod_data_source_block cryptophane
_cod_original_sg_symbol_H-M R32
_cod_database_code 7106229

loop_
_symmetry_equiv_pos_as_xyz
'x, y, z'
'-y, x-y, z'
'-x+y, -x, z'
'y, x, -z'
'x-y, -y, -z'
'-x, -x+y, -z'
'x+2/3, y+1/3, z+1/3'
'-y+2/3, x-y+1/3, z+1/3'
'-x+y+2/3, -x+1/3, z+1/3'
'y+2/3, x+1/3, -z+1/3'
'x-y+2/3, -y+1/3, -z+1/3'
'-x+2/3, -x+y+1/3, -z+1/3'
'x+1/3, y+2/3, z+2/3'
'-y+1/3, x-y+2/3, z+2/3'
'-x+y+1/3, -x+2/3, z+2/3'
'y+1/3, x+2/3, -z+2/3'
'x-y+1/3, -y+2/3, -z+2/3'
'-x+1/3, -x+y+2/3, -z+2/3'

loop_
_atom_site_label
_atom_site_type_symbol
_atom_site_fract_x
_atom_site_fract_y
_atom_site_fract_z
_atom_site_U_iso_or_equiv
_atom_site_adp_type
_atom_site_occupancy
_atom_site_symmetry_multiplicity
_atom_site_calc_flag
_atom_site_refinement_flags
_atom_site_disorder_assembly
_atom_site_disorder_group
N1 N 0.35417(16) 0.03540(16) 0.05979(10) 0.0335(5) Uani 1 1 d . . .
O1 O 0.32745(13) 0.26870(13) 0.06791(8) 0.0368(4) Uani 1 1 d . . .
C1 C 0.26253(17) 0.19313(17) 0.09972(10) 0.0293(5) Uani 1 1 d . . .
C2 C 0.26862(17) 0.10958(17) 0.09745(11) 0.0285(5) Uani 1 1 d . . .
C3 C 0.20547(17) 0.03282(17) 0.13028(11) 0.0285(5) Uani 1 1 d . . .
H3 H 0.2096 -0.0236 0.1292 0.034 Uiso 1 1 calc R . .
C4 C 0.13632(17) 0.03408(17) 0.16475(11) 0.0256(5) Uani 1 1 d . . .
C5 C 0.12975(16) 0.11667(17) 0.16576(10) 0.0262(5) Uani 1 1 d . . .
C6 C 0.19381(17) 0.19591(17) 0.13380(11) 0.0279(5) Uani 1 1 d . . .
H6 H 0.1903 0.2526 0.1354 0.033 Uiso 1 1 calc R . .
C7 C 0.3230(2) 0.35381(19) 0.07152(14) 0.0443(7) Uani 1 1 d . . .
H7A H 0.3722 0.4026 0.0470 0.066 Uiso 1 1 calc R . .
H7B H 0.3337 0.3763 0.1110 0.066 Uiso 1 1 calc R . .
H7C H 0.2601 0.3413 0.0590 0.066 Uiso 1 1 calc R . .
C8 C 0.34051(17) 0.10631(19) 0.06069(11) 0.0314(5) Uani 1 1 d . . .
H8 H 0.3782 0.1592 0.0367 0.038 Uiso 1 1 calc R . .
C9 C 0.42671(18) 0.0422(2) 0.02020(13) 0.0380(6) Uani 1 1 d . . .
H9A H 0.4799 0.0435 0.0418 0.046 Uiso 1 1 calc R . .
H9B H 0.4524 0.1021 -0.0019 0.046 Uiso 1 1 calc R . .
C10 C 0.05473(18) 0.12653(18) 0.19945(10) 0.0278(5) Uani 1 1 d . . .
H10A H 0.0360 0.0840 0.2331 0.033 Uiso 1 1 calc R . .
H10B H 0.0831 0.1928 0.2135 0.033 Uiso 1 1 calc R . .
C11 C 0.0993(2) 0.4326(2) 0.1667 0.0425(10) Uani 1 2 d S . .
H11 H 0.0590 0.4011 0.2004 0.051 Uiso 0.50 1 calc PR . .
H12 H 0.0677 0.3923 0.1329 0.051 Uiso 0.50 1 calc PR . .
Cl1 Cl 0.10939(9) 0.54361(7) 0.15733(6) 0.0822(4) Uani 1 1 d . . .
C20 C 0.3333 0.6667 0.0639(3) 0.078(2) Uiso 1 3 d S . .
H21 H 0.3237 0.6042 0.0457 0.094 Uiso 0.33333 1 d P . .
H22 H 0.3333 0.6667 0.0963 0.094 Uiso 1 3 d S . .
Cl21 Cl 0.4362(5) 0.7614(4) 0.0248(4) 0.0626(18) Uani 0.33333 1 d P . .
Cl22 Cl 0.2515(5) 0.6924(5) 0.0258(4) 0.070(2) Uani 0.33333 1 d P . .
C30 C 0.0000 0.0000 0.0319(5) 0.051(3) Uiso 0.50 3 d SP . .
H31 H -0.0276 -0.0553 0.0568 0.061 Uiso 0.16667 1 d P . .
H32 H 0.0276 0.0553 0.0568 0.061 Uiso 0.16667 1 d P . .
Cl31 Cl -0.0756(6) 0.0229(8) -0.0069(5) 0.075(3) Uani 0.16667 1 d P . .
Cl32 Cl 0.0989(5) 0.0232(6) -0.0024(5) 0.077(3) Uani 0.16667 1 d PU . .

loop_
_atom_site_aniso_label
_atom_site_aniso_U_11
_atom_site_aniso_U_22
_atom_site_aniso_U_33
_atom_site_aniso_U_23
_atom_site_aniso_U_13
_atom_site_aniso_U_12
N1 0.0280(10) 0.0366(11) 0.0380(13) -0.0115(10) -0.0046(9) 0.0177(9)
O1 0.0358(10) 0.0278(9) 0.0451(11) 0.0011(7) 0.0088(8) 0.0146(8)
C1 0.0261(11) 0.0262(11) 0.0323(13) -0.0037(10) -0.0006(10) 0.0105(9)
C2 0.0247(11) 0.0312(12) 0.0308(13) -0.0070(10) -0.0048(10) 0.0150(10)
C3 0.0282(11) 0.0291(11) 0.0315(13) -0.0060(9) -0.0070(10) 0.0169(10)
C4 0.0240(11) 0.0273(11) 0.0245(12) -0.0035(9) -0.0070(9) 0.0121(9)
C5 0.0241(10) 0.0283(11) 0.0254(12) -0.0076(9) -0.0048(9) 0.0126(9)
C6 0.0276(11) 0.0245(10) 0.0309(14) -0.0069(9) -0.0038(10) 0.0126(9)
C7 0.0501(17) 0.0268(13) 0.0481(18) 0.0000(12) 0.0144(13) 0.0134(12)
C8 0.0238(11) 0.0327(12) 0.0353(14) -0.0059(11) -0.0023(10) 0.0123(10)
C9 0.0251(11) 0.0457(15) 0.0463(16) -0.0175(13) -0.0078(11) 0.0201(11)
C10 0.0301(11) 0.0285(12) 0.0245(12) -0.0059(9) -0.0003(10) 0.0145(9)
C11 0.0290(13) 0.0290(13) 0.071(3) 0.0048(9) -0.0048(9) 0.0159(15)
Cl1 0.0818(7) 0.0468(5) 0.1389(10) 0.0057(6) 0.0064(7) 0.0479(5)
Cl21 0.074(4) 0.0329(14) 0.068(3) 0.0022(16) -0.006(3) 0.0170(19)
Cl22 0.119(6) 0.066(3) 0.061(3) 0.017(2) 0.018(3) 0.073(4)
Cl31 0.066(5) 0.110(12) 0.070(7) 0.008(6) -0.014(5) 0.059(8)
Cl32 0.058(3) 0.088(6) 0.092(4) 0.007(4) 0.011(3) 0.041(4)

loop_
_atom_type_symbol
_atom_type_description
_atom_type_scat_dispersion_real
_atom_type_scat_dispersion_imag
_atom_type_scat_source
C C 0.0033 0.0016 'International Tables Vol C Tables 4.2.6.8 and 6.1.1.4'
H H 0.0000 0.0000 'International Tables Vol C Tables 4.2.6.8 and 6.1.1.4'
N N 0.0061 0.0033 'International Tables Vol C Tables 4.2.6.8 and 6.1.1.4'
O O 0.0106 0.0060 'International Tables Vol C Tables 4.2.6.8 and 6.1.1.4'
Cl Cl 0.1484 0.1585 'International Tables Vol C Tables 4.2.6.8 and 6.1.1.4'

loop_
_geom_angle_atom_site_label_1
_geom_angle_atom_site_label_2
_geom_angle_atom_site_label_3
_geom_angle
_geom_angle_site_symmetry_1
_geom_angle_site_symmetry_3
_geom_angle_publ_flag
C8 N1 C9 116.1(2) . . ?
C1 O1 C7 116.5(2) . . ?
O1 C1 C6 123.7(2) . . ?
O1 C1 C2 116.6(2) . . ?
C6 C1 C2 119.7(2) . . ?
C3 C2 C1 117.9(2) . . ?
C3 C2 C8 122.5(2) . . ?
C1 C2 C8 119.6(2) . . ?
C2 C3 C4 123.4(2) . . ?
C2 C3 H3 118.3 . . ?
C4 C3 H3 118.3 . . ?
C3 C4 C5 118.2(2) . . ?
C3 C4 C10 118.3(2) . 3 ?
C5 C4 C10 123.5(2) . 3 ?
C4 C5 C6 119.6(2) . . ?
C4 C5 C10 123.8(2) . . ?
C6 C5 C10 116.5(2) . . ?
C1 C6 C5 121.2(2) . . ?
C1 C6 H6 119.4 . . ?
C5 C6 H6 119.4 . . ?
O1 C7 H7A 109.5 . . ?
O1 C7 H7B 109.5 . . ?
H7A C7 H7B 109.5 . . ?
O1 C7 H7C 109.5 . . ?
H7A C7 H7C 109.5 . . ?
H7B C7 H7C 109.5 . . ?
N1 C8 C2 122.7(3) . . ?
N1 C8 H8 118.7 . . ?
C2 C8 H8 118.7 . . ?
N1 C9 C9 110.3(2) . 5 ?
N1 C9 H9A 109.6 . . ?
C9 C9 H9A 109.6 5 . ?
N1 C9 H9B 109.6 . . ?
C9 C9 H9B 109.6 5 . ?
H9A C9 H9B 108.1 . . ?
C4 C10 C5 113.28(18) 2 . ?
C4 C10 H10A 108.9 2 . ?
C5 C10 H10A 108.9 . . ?
C4 C10 H10B 108.9 2 . ?
C5 C10 H10B 108.9 . . ?
H10A C10 H10B 107.7 . . ?
Cl1 C11 Cl1 111.2(2) 10_455 . ?
Cl1 C11 H11 109.4 10_455 . ?
Cl1 C11 H11 109.4 . . ?
Cl1 C11 H12 109.4 10_455 . ?
Cl1 C11 H12 109.4 . . ?
H11 C11 H12 108.0 . . ?
Cl22 C20 Cl21 91.4(4) . . ?
Cl22 C20 H21 104.5(5) . . ?
Cl21 C20 H21 103.9(5) . . ?
Cl22 C20 H22 119.5(4) . . ?
Cl21 C20 H22 119.8(4) . . ?
H21 C20 H22 114.4(4) . . ?
Cl32 C30 Cl31 114.0(8) . . ?
Cl32 C30 H31 116.6(3) . . ?
Cl31 C30 H31 118.1(3) . . ?
Cl32 C30 H32 97.8(4) . . ?
Cl31 C30 H32 99.8(5) . . ?
H31 C30 H32 106.0(11) . . ?

loop_
_geom_bond_atom_site_label_1
_geom_bond_atom_site_label_2
_geom_bond_distance
_geom_bond_site_symmetry_2
_geom_bond_publ_flag
N1 C8 1.275(3) . ?
N1 C9 1.459(3) . ?
O1 C1 1.370(3) . ?
O1 C7 1.419(3) . ?
C1 C6 1.390(3) . ?
C1 C2 1.407(3) . ?
C2 C3 1.384(4) . ?
C2 C8 1.472(3) . ?
C3 C4 1.391(3) . ?
C3 H3 0.9500 . ?
C4 C5 1.395(3) . ?
C4 C10 1.524(3) 3 ?
C5 C6 1.399(3) . ?
C5 C10 1.524(3) . ?
C6 H6 0.9500 . ?
C7 H7A 0.9800 . ?
C7 H7B 0.9800 . ?
C7 H7C 0.9800 . ?
C8 H8 0.9500 . ?
C9 C9 1.517(5) 5 ?
C9 H9A 0.9900 . ?
C9 H9B 0.9900 . ?
C10 C4 1.524(3) 2 ?
C10 H10A 0.9900 . ?
C10 H10B 0.9900 . ?
C11 Cl1 1.737(2) 10_455 ?
C11 Cl1 1.737(2) . ?
C11 H11 0.9900 . ?
C11 H12 0.9900 . ?
C20 Cl22 1.813(8) . ?
C20 Cl21 1.850(8) . ?
C20 H21 1.037(3) . ?
C20 H22 0.760(8) . ?
C30 Cl32 1.660(10) . ?
C30 Cl31 1.711(9) . ?
C30 H31 0.971(7) . ?
C30 H32 0.971(7) . ?

loop_
_geom_torsion_atom_site_label_1
_geom_torsion_atom_site_label_2
_geom_torsion_atom_site_label_3
_geom_torsion_atom_site_label_4
_geom_torsion
_geom_torsion_site_symmetry_1
_geom_torsion_site_symmetry_2
_geom_torsion_site_symmetry_3
_geom_torsion_site_symmetry_4
_geom_torsion_publ_flag
C7 O1 C1 C6 0.8(4) . . . . ?
C7 O1 C1 C2 -178.2(2) . . . . ?
O1 C1 C2 C3 178.4(2) . . . . ?
C6 C1 C2 C3 -0.7(4) . . . . ?
O1 C1 C2 C8 -1.8(3) . . . . ?
C6 C1 C2 C8 179.1(2) . . . . ?
C1 C2 C3 C4 0.6(4) . . . . ?
C8 C2 C3 C4 -179.2(2) . . . . ?
C2 C3 C4 C5 0.7(4) . . . . ?
C2 C3 C4 C10 -179.2(2) . . . 3 ?
C3 C4 C5 C6 -1.8(4) . . . . ?
C10 C4 C5 C6 178.1(2) 3 . . . ?
C3 C4 C5 C10 177.2(2) . . . . ?
C10 C4 C5 C10 -2.9(4) 3 . . . ?
O1 C1 C6 C5 -179.5(2) . . . . ?
C2 C1 C6 C5 -0.5(4) . . . . ?
C4 C5 C6 C1 1.8(4) . . . . ?
C10 C5 C6 C1 -177.3(2) . . . . ?
C9 N1 C8 C2 178.8(2) . . . . ?
C3 C2 C8 N1 -5.3(4) . . . . ?
C1 C2 C8 N1 174.9(2) . . . . ?
C8 N1 C9 C9 -123.7(3) . . . 5 ?
C4 C5 C10 C4 -92.9(3) . . . 2 ?
C6 C5 C10 C4 86.2(3) . . . 2 ?
